data_2014082
loop_
_publ_author_name
'Tafeenko, Viktor A.'
'Nikolaev, Aleksander N.'
'Peschar, Rene'
'Kaukova, Olga V.'
'Schenk, Henk'
'Aslanov, Leonid A.'

_publ_section_title
;
 <i>N</i>-Methylpyridinium
 3-cyano-4-(dicyanomethylene)-5-oxo-4,5-dihydro-1<i>H</i>-pyrrol-2-olate
;
_journal_issue 4
_journal_name_full 'Acta Crystallographica Section C'
_journal_page_first o297
_journal_page_last o299
_journal_paper_doi 10.1107/S0108270104005372
_journal_volume 60
_journal_year 2004
_chemical_formula_iupac 'C6 H8 N 1+, C8 H N4 O2 1-'
_chemical_formula_moiety 'C6 H8 N 1+, C8 H N4 O2 1-'
_chemical_formula_sum 'C14 H9 N5 O2'
_chemical_formula_weight 279.26
_chemical_melting_point 195
_chemical_name_systematic
;
N-methylpiridinium
3-cyano-4-(dicyanomethylene)-5-oxo-4,5-dihydro-1H-pyrrol-2-olate
;
_space_group_IT_number 14
_symmetry_cell_setting monoclinic
_symmetry_space_group_name_Hall '-P 2ybc'
_symmetry_space_group_name_H-M 'P 1 21/c 1'
_atom_sites_solution_hydrogens geom
_atom_sites_solution_primary direct
_atom_sites_solution_secondary difmap
_audit_creation_method SHELXL-97
_cell_angle_alpha 90.00
_cell_angle_beta 109.006(10)
_cell_angle_gamma 90.00
_cell_formula_units_Z 12
_cell_length_a 19.854(2)
_cell_length_b 9.8278(11)
_cell_length_c 22.198(2)
_cell_measurement_reflns_used 25
_cell_measurement_temperature 293(2)
_cell_measurement_theta_max 41
_cell_measurement_theta_min 28
_cell_volume 4095.2(8)
_computing_cell_refinement 'CAD-4 Software (Enraf--Nonius, 1989'
_computing_data_collection 'CAD-4 Software (Enraf--Nonius, 1989'
_computing_data_reduction 'XCAD-4 (Harms & Wocadlo, 1995)'
_computing_molecular_graphics 'DIAMOND (Brandenburg, 2000; ORTEP-3 (Farrugia, 1997)'
_computing_publication_material SHELXL97
_computing_structure_refinement 'SHELXL97 (Sheldrick, 1997)'
_computing_structure_solution 'SHELXS97 (Sheldrick, 1990)'
_diffrn_ambient_temperature 293(2)
_diffrn_measured_fraction_theta_full 0.999
_diffrn_measured_fraction_theta_max 0.999
_diffrn_measurement_device_type 'Enraf--Nonius CAD-4'
_diffrn_measurement_method 'non-profiled \w scan'
_diffrn_radiation_monochromator graphite
_diffrn_radiation_source 'fine-focus sealed tube'
_diffrn_radiation_type CuK\a
_diffrn_radiation_wavelength 1.54180
_diffrn_reflns_av_R_equivalents 0.0231
_diffrn_reflns_av_sigmaI/netI 0.0472
_diffrn_reflns_limit_h_max 23
_diffrn_reflns_limit_h_min -24
_diffrn_reflns_limit_k_max 12
_diffrn_reflns_limit_k_min 0
_diffrn_reflns_limit_l_max 27
_diffrn_reflns_limit_l_min 0
_diffrn_reflns_number 8264
_diffrn_reflns_theta_full 71.97
_diffrn_reflns_theta_max 71.97
_diffrn_reflns_theta_min 2.35
_diffrn_standards_decay_% 0
_diffrn_standards_interval_time 120
_diffrn_standards_number 2
_exptl_absorpt_coefficient_mu 0.802
_exptl_absorpt_correction_type none
_exptl_absorpt_process_details none
_exptl_crystal_colour orange
_exptl_crystal_density_diffrn 1.359
_exptl_crystal_density_method 'not measured'
_exptl_crystal_description prism
_exptl_crystal_F_000 1728
_exptl_crystal_size_max 0.10
_exptl_crystal_size_mid 0.07
_exptl_crystal_size_min 0.05
_refine_diff_density_max 0.207
_refine_diff_density_min -0.237
_refine_ls_extinction_method none
_refine_ls_goodness_of_fit_ref 1.012
_refine_ls_hydrogen_treatment mixed
_refine_ls_matrix_type full
_refine_ls_number_parameters 583
_refine_ls_number_reflns 8037
_refine_ls_number_restraints 0
_refine_ls_restrained_S_all 1.012
_refine_ls_R_factor_all 0.1066
_refine_ls_R_factor_gt 0.0567
_refine_ls_shift/su_max 0.007
_refine_ls_shift/su_mean 0.000
_refine_ls_structure_factor_coef Fsqd
_refine_ls_weighting_details 'calc w=1/[\s^2^(Fo^2^)+(0.0627P)^2^+0.7078P] where P=(Fo^2^+2Fc^2^)/3'
_refine_ls_weighting_scheme calc
_refine_ls_wR_factor_gt 0.1268
_refine_ls_wR_factor_ref 0.1525
_reflns_number_gt 4686
_reflns_number_total 8037
_reflns_threshold_expression I>2\s(I)
_cod_data_source_file ta1438.cif
_cod_data_source_block I
_cod_original_cell_volume 4095.1(7)
_cod_original_sg_symbol_H-M 'P 21/c'
_cod_database_code 2014082
_cod_database_fobs_code 2014082

loop_
_symmetry_equiv_pos_as_xyz
'x, y, z'
'-x, y+1/2, -z+1/2'
'-x, -y, -z'
'x, -y-1/2, z-1/2'

loop_
_atom_site_label
_atom_site_fract_x
_atom_site_fract_y
_atom_site_fract_z
_atom_site_U_iso_or_equiv
_atom_site_adp_type
_atom_site_calc_flag
_atom_site_refinement_flags
_atom_site_occupancy
_atom_site_disorder_assembly
_atom_site_disorder_group
_atom_site_type_symbol
O1A 0.05301(9) 0.3236(2) 0.48924(8) 0.0514(5) Uani d . 1 . . O
O2A 0.19335(10) 0.3924(2) 0.69514(9) 0.0643(6) Uani d . 1 . . O
N1A 0.10911(12) 0.3585(3) 0.59686(11) 0.0497(6) Uani d . 1 . . N
N2A 0.21761(13) 0.3006(3) 0.43701(11) 0.0574(6) Uani d . 1 . . N
N3A 0.38357(13) 0.3341(3) 0.56120(13) 0.0747(8) Uani d . 1 . . N
N4A 0.37021(14) 0.3828(3) 0.74514(13) 0.0751(8) Uani d . 1 . . N
C2A 0.10801(13) 0.3371(3) 0.53444(12) 0.0420(6) Uani d . 1 . . C
C3A 0.18156(13) 0.3344(3) 0.53642(11) 0.0393(6) Uani d . 1 . . C
C4A 0.22587(13) 0.3526(3) 0.59910(12) 0.0393(6) Uani d . 1 . . C
C5A 0.17648(14) 0.3704(3) 0.63854(13) 0.0457(6) Uani d . 1 . . C
C6A 0.20131(13) 0.3152(3) 0.48147(12) 0.0422(6) Uani d . 1 . . C
C7A 0.29833(13) 0.3566(3) 0.62639(12) 0.0437(6) Uani d . 1 . . C
C8A 0.34469(14) 0.3437(3) 0.58922(13) 0.0514(7) Uani d . 1 . . C
C9A 0.33512(14) 0.3720(3) 0.69318(14) 0.0531(7) Uani d . 1 . . C
O1B 0.01589(9) 0.6104(2) 0.37482(9) 0.0577(5) Uani d . 1 . . O
O2B 0.17161(10) 0.6856(2) 0.57473(8) 0.0513(5) Uani d . 1 . . O
N1B 0.07981(12) 0.6528(2) 0.48093(10) 0.0460(6) Uani d . 1 . . N
N2B 0.16112(14) 0.6062(3) 0.30395(12) 0.0692(8) Uani d . 1 . . N
N3B 0.33819(14) 0.6197(3) 0.41841(13) 0.0735(8) Uani d . 1 . . N
N4B 0.34563(13) 0.6847(3) 0.61110(12) 0.0640(7) Uani d . 1 . . N
C2B 0.07296(13) 0.6287(3) 0.41704(12) 0.0438(6) Uani d . 1 . . C
C3B 0.14354(13) 0.6303(3) 0.41279(11) 0.0402(6) Uani d . 1 . . C
C4B 0.19261(13) 0.6495(2) 0.47309(11) 0.0388(6) Uani d . 1 . . C
C5B 0.14918(13) 0.6658(3) 0.51794(12) 0.0412(6) Uani d . 1 . . C
C6B 0.15487(13) 0.6162(3) 0.35330(13) 0.0466(6) Uani d . 1 . . C
C7B 0.26612(13) 0.6536(3) 0.49465(12) 0.0423(6) Uani d . 1 . . C
C8B 0.30578(14) 0.6350(3) 0.45206(13) 0.0504(7) Uani d . 1 . . C
C9B 0.30773(14) 0.6717(3) 0.56009(13) 0.0469(6) Uani d . 1 . . C
O1C 0.03583(9) -0.0133(2) 0.43218(8) 0.0513(5) Uani d . 1 . . O
O2C 0.18272(10) 0.0249(2) 0.63787(8) 0.0580(5) Uani d . 1 . . O
N1C 0.09487(12) 0.0021(2) 0.54066(9) 0.0443(5) Uani d . 1 . . N
N2C 0.19225(14) -0.0335(3) 0.37208(11) 0.0630(7) Uani d . 1 . . N
N3C 0.36566(15) -0.0102(3) 0.49550(13) 0.0789(9) Uani d . 1 . . N
N4C 0.35689(14) 0.0171(3) 0.68253(12) 0.0717(8) Uani d . 1 . . N
C2C 0.09201(13) -0.0090(3) 0.47731(11) 0.0395(6) Uani d . 1 . . C
C3C 0.16411(13) -0.0126(3) 0.47653(11) 0.0379(6) Uani d . 1 . . C
C4C 0.21070(13) -0.0003(2) 0.53902(10) 0.0370(5) Uani d . 1 . . C
C5C 0.16359(14) 0.0096(3) 0.58061(11) 0.0412(6) Uani d . 1 . . C
C6C 0.18073(13) -0.0241(3) 0.41927(11) 0.0434(6) Uani d . 1 . . C
C7C 0.28353(13) 0.0031(3) 0.56387(11) 0.0406(6) Uani d . 1 . . C
C8C 0.32822(14) -0.0043(3) 0.52481(13) 0.0504(7) Uani d . 1 . . C
C9C 0.32137(15) 0.0116(3) 0.63044(13) 0.0495(7) Uani d . 1 . . C
N5B 0.35050(13) 0.8167(3) 0.28738(13) 0.0666(7) Uani d . 1 . . N
C10B 0.40434(18) 0.7838(4) 0.26621(15) 0.0699(9) Uani d . 1 . . C
H10B 0.3951 0.7414 0.2269 0.084 Uiso calc R 1 . . H
C11B 0.47315(19) 0.8128(4) 0.30267(17) 0.0830(11) Uani d . 1 . . C
H11B 0.5110 0.7902 0.2886 0.100 Uiso calc R 1 . . H
C12B 0.4847(2) 0.8757(5) 0.36021(18) 0.0949(13) Uani d . 1 . . C
H12B 0.5310 0.8963 0.3856 0.114 Uiso calc R 1 . . H
C13B 0.4307(3) 0.9075(5) 0.38006(18) 0.0952(13) Uani d . 1 . . C
H13B 0.4392 0.9505 0.4192 0.114 Uiso calc R 1 . . H
C14B 0.3632(2) 0.8779(4) 0.3439(2) 0.0882(12) Uani d . 1 . . C
H14B 0.3255 0.9000 0.3583 0.106 Uiso calc R 1 . . H
C15B 0.27670(19) 0.7883(5) 0.2471(2) 0.1186(17) Uani d . 1 . . C
H15A 0.2706 0.8135 0.2039 0.178 Uiso calc R 1 . . H
H15B 0.2444 0.8399 0.2623 0.178 Uiso calc R 1 . . H
H15C 0.2670 0.6930 0.2490 0.178 Uiso calc R 1 . . H
N5A 0.36406(12) 0.3415(3) 0.35437(11) 0.0591(7) Uani d . 1 . . N
C10A 0.41299(19) 0.3979(4) 0.33296(15) 0.0778(11) Uani d . 1 . . C
H10A 0.3997 0.4345 0.2921 0.093 Uiso calc R 1 . . H
C11A 0.4818(2) 0.4018(5) 0.3704(2) 0.1094(17) Uani d . 1 . . C
H11A 0.5160 0.4405 0.3554 0.131 Uiso calc R 1 . . H
C12A 0.5005(2) 0.3498(7) 0.42925(19) 0.142(3) Uani d . 1 . . C
H12A 0.5478 0.3526 0.4555 0.171 Uiso calc R 1 . . H
C13A 0.4509(2) 0.2938(6) 0.45010(19) 0.135(2) Uani d . 1 . . C
H13A 0.4636 0.2564 0.4908 0.162 Uiso calc R 1 . . H
C14A 0.3827(2) 0.2916(4) 0.41231(18) 0.0903(13) Uani d . 1 . . C
H14A 0.3482 0.2541 0.4273 0.108 Uiso calc R 1 . . H
C15A 0.28892(17) 0.3421(5) 0.31333(18) 0.1025(15) Uani d . 1 . . C
H15D 0.2691 0.2527 0.3126 0.154 Uiso calc R 1 . . H
H15E 0.2860 0.3679 0.2709 0.154 Uiso calc R 1 . . H
H15F 0.2627 0.4058 0.3298 0.154 Uiso calc R 1 . . H
N5C 0.02240(13) 0.8048(3) 0.19510(11) 0.0591(7) Uani d . 1 . . N
C10C -0.04338(17) 0.7556(4) 0.17227(15) 0.0710(9) Uani d . 1 . . C
H10C -0.0579 0.7122 0.1329 0.085 Uiso calc R 1 . . H
C11C -0.08981(19) 0.7677(4) 0.20539(18) 0.0855(11) Uani d . 1 . . C
H11C -0.1352 0.7304 0.1892 0.103 Uiso calc R 1 . . H
C12C -0.0698(2) 0.8345(4) 0.26253(16) 0.0787(11) Uani d . 1 . . C
H12C -0.1012 0.8455 0.2855 0.094 Uiso calc R 1 . . H
C13C -0.0017(2) 0.8845(4) 0.28463(16) 0.0854(12) Uani d . 1 . . C
H13C 0.0137 0.9294 0.3236 0.102 Uiso calc R 1 . . H
C14C 0.04351(19) 0.8700(4) 0.25110(15) 0.0729(10) Uani d . 1 . . C
H14C 0.0894 0.9052 0.2669 0.087 Uiso calc R 1 . . H
C15C 0.07173(19) 0.7870(5) 0.15983(16) 0.0914(13) Uani d . 1 . . C
H15G 0.0999 0.7069 0.1747 0.137 Uiso calc R 1 . . H
H15H 0.1024 0.8650 0.1661 0.137 Uiso calc R 1 . . H
H15I 0.0455 0.7774 0.1153 0.137 Uiso calc R 1 . . H
H1A 0.0726(15) 0.368(3) 0.6060(13) 0.058(9) Uiso d . 1 . . H
H1B 0.0453(14) 0.663(3) 0.4935(12) 0.045(8) Uiso d . 1 . . H
H1C 0.0570(16) 0.007(3) 0.5511(13) 0.065(10) Uiso d . 1 . . H

loop_
_atom_site_aniso_label
_atom_site_aniso_U_11
_atom_site_aniso_U_22
_atom_site_aniso_U_33
_atom_site_aniso_U_12
_atom_site_aniso_U_13
_atom_site_aniso_U_23
O1A 0.0397(10) 0.0643(14) 0.0469(10) 0.0000(9) 0.0097(8) 0.0002(9)
O2A 0.0562(12) 0.0933(17) 0.0448(11) -0.0028(12) 0.0187(9) -0.0105(11)
N1A 0.0369(12) 0.0656(17) 0.0492(13) 0.0001(11) 0.0175(10) -0.0031(11)
N2A 0.0655(16) 0.0602(17) 0.0513(14) -0.0016(13) 0.0254(12) 0.0008(12)
N3A 0.0508(15) 0.099(2) 0.0817(19) 0.0003(15) 0.0320(14) -0.0035(17)
N4A 0.0639(17) 0.091(2) 0.0576(16) -0.0073(16) 0.0023(13) -0.0118(15)
C2A 0.0430(14) 0.0397(15) 0.0457(14) 0.0011(11) 0.0177(12) 0.0015(11)
C3A 0.0393(13) 0.0366(14) 0.0430(13) 0.0004(11) 0.0146(11) -0.0009(11)
C4A 0.0409(13) 0.0331(14) 0.0460(14) -0.0011(11) 0.0172(11) 0.0010(11)
C5A 0.0437(14) 0.0464(16) 0.0484(15) -0.0014(12) 0.0169(12) -0.0022(12)
C6A 0.0414(14) 0.0397(15) 0.0447(14) -0.0003(11) 0.0130(11) 0.0022(12)
C7A 0.0415(14) 0.0426(16) 0.0470(14) -0.0021(12) 0.0143(11) -0.0025(12)
C8A 0.0393(14) 0.0547(19) 0.0567(17) 0.0018(13) 0.0110(13) 0.0002(14)
C9A 0.0444(15) 0.0551(19) 0.0567(17) -0.0035(13) 0.0123(13) -0.0036(14)
O1B 0.0415(10) 0.0793(15) 0.0515(11) -0.0001(10) 0.0138(9) -0.0033(10)
O2B 0.0544(11) 0.0585(13) 0.0438(10) 0.0000(9) 0.0198(9) -0.0036(9)
N1B 0.0391(12) 0.0567(15) 0.0477(13) 0.0011(11) 0.0215(10) -0.0012(11)
N2B 0.0743(18) 0.087(2) 0.0529(15) -0.0037(15) 0.0296(13) -0.0098(14)
N3B 0.0632(17) 0.088(2) 0.0806(19) -0.0021(15) 0.0396(15) -0.0108(16)
N4B 0.0586(15) 0.0699(19) 0.0554(15) 0.0064(13) 0.0077(12) -0.0015(13)
C2B 0.0405(14) 0.0465(16) 0.0466(14) 0.0018(12) 0.0172(12) 0.0017(12)
C3B 0.0403(13) 0.0412(15) 0.0408(13) 0.0001(11) 0.0156(11) -0.0006(11)
C4B 0.0433(13) 0.0326(14) 0.0446(14) 0.0020(11) 0.0200(11) 0.0016(11)
C5B 0.0434(14) 0.0379(15) 0.0463(14) 0.0001(11) 0.0202(12) 0.0008(12)
C6B 0.0407(14) 0.0522(17) 0.0474(15) -0.0003(12) 0.0149(12) -0.0043(13)
C7B 0.0423(14) 0.0408(15) 0.0446(14) 0.0013(12) 0.0154(11) -0.0011(11)
C8B 0.0418(14) 0.0545(18) 0.0549(16) -0.0011(13) 0.0160(13) -0.0054(14)
C9B 0.0430(14) 0.0429(16) 0.0542(16) 0.0027(12) 0.0151(12) 0.0014(13)
O1C 0.0449(10) 0.0703(14) 0.0372(9) 0.0014(9) 0.0112(8) -0.0056(9)
O2C 0.0621(12) 0.0797(15) 0.0332(9) -0.0008(11) 0.0168(9) -0.0046(9)
N1C 0.0442(13) 0.0573(15) 0.0345(11) 0.0030(11) 0.0170(10) 0.0008(10)
N2C 0.0749(17) 0.0763(19) 0.0427(13) -0.0028(14) 0.0258(12) -0.0042(13)
N3C 0.0683(18) 0.107(3) 0.0732(18) -0.0133(17) 0.0389(15) -0.0149(17)
N4C 0.0715(18) 0.084(2) 0.0468(14) 0.0006(15) 0.0019(13) -0.0070(14)
C2C 0.0442(14) 0.0407(15) 0.0345(12) 0.0015(11) 0.0139(11) -0.0012(11)
C3C 0.0428(13) 0.0397(15) 0.0322(11) -0.0018(11) 0.0136(10) -0.0027(10)
C4C 0.0481(14) 0.0318(13) 0.0325(12) 0.0001(11) 0.0153(10) 0.0007(10)
C5C 0.0489(15) 0.0412(15) 0.0345(12) 0.0019(12) 0.0150(11) -0.0002(11)
C6C 0.0463(15) 0.0466(16) 0.0359(13) -0.0025(12) 0.0115(11) -0.0030(11)
C7C 0.0441(14) 0.0413(15) 0.0353(12) -0.0009(12) 0.0115(11) -0.0009(11)
C8C 0.0450(15) 0.0565(19) 0.0474(15) -0.0047(13) 0.0120(12) -0.0050(13)
C9C 0.0498(16) 0.0513(18) 0.0438(15) 0.0010(13) 0.0105(12) -0.0032(13)
N5B 0.0578(16) 0.0704(19) 0.0759(18) 0.0037(14) 0.0277(14) 0.0210(15)
C10B 0.075(2) 0.082(3) 0.0542(18) 0.0101(19) 0.0228(17) 0.0002(17)
C11B 0.062(2) 0.114(3) 0.077(2) 0.019(2) 0.0273(18) 0.002(2)
C12B 0.072(2) 0.130(4) 0.068(2) 0.008(3) 0.002(2) -0.004(2)
C13B 0.113(4) 0.112(4) 0.059(2) 0.009(3) 0.026(2) 0.000(2)
C14B 0.111(3) 0.091(3) 0.088(3) 0.023(3) 0.067(3) 0.027(2)
C15B 0.056(2) 0.122(4) 0.164(4) -0.015(2) 0.017(3) 0.036(3)
N5A 0.0496(14) 0.0761(19) 0.0553(14) 0.0031(13) 0.0221(12) -0.0120(13)
C10A 0.072(2) 0.109(3) 0.0542(19) -0.006(2) 0.0227(17) 0.016(2)
C11A 0.062(2) 0.186(5) 0.082(3) -0.032(3) 0.025(2) 0.003(3)
C12A 0.057(2) 0.307(8) 0.058(2) 0.018(4) 0.0123(19) 0.001(4)
C13A 0.094(3) 0.252(7) 0.071(3) 0.080(4) 0.043(2) 0.066(3)
C14A 0.081(2) 0.123(4) 0.089(3) 0.031(2) 0.057(2) 0.041(3)
C15A 0.052(2) 0.162(4) 0.089(3) 0.003(2) 0.0182(19) -0.043(3)
N5C 0.0596(15) 0.0677(18) 0.0455(13) 0.0062(13) 0.0107(11) 0.0025(12)
C10C 0.0561(19) 0.088(3) 0.0558(18) -0.0024(18) 0.0007(15) -0.0176(18)
C11C 0.059(2) 0.104(3) 0.090(3) -0.002(2) 0.0192(19) -0.014(2)
C12C 0.087(3) 0.086(3) 0.059(2) 0.019(2) 0.0190(19) 0.0116(19)
C13C 0.111(3) 0.090(3) 0.0455(18) 0.009(3) 0.013(2) -0.0117(19)
C14C 0.073(2) 0.079(3) 0.0497(18) -0.0088(19) -0.0028(16) -0.0129(17)
C15C 0.076(2) 0.132(4) 0.075(2) 0.010(2) 0.037(2) 0.010(2)

loop_
_atom_type_symbol
_atom_type_description
_atom_type_scat_dispersion_real
_atom_type_scat_dispersion_imag
_atom_type_scat_source
C C 0.0181 0.0091 'International Tables Vol C Tables 4.2.6.8 and 6.1.1.4'
H H 0.0000 0.0000 'International Tables Vol C Tables 4.2.6.8 and 6.1.1.4'
N N 0.0311 0.0180 'International Tables Vol C Tables 4.2.6.8 and 6.1.1.4'
O O 0.0492 0.0322 'International Tables Vol C Tables 4.2.6.8 and 6.1.1.4'

loop_
_geom_angle_atom_site_label_1
_geom_angle_atom_site_label_2
_geom_angle_atom_site_label_3
_geom_angle
C5A N1A C2A 112.5(2)
C5A N1A H1A 125(2)
C2A N1A H1A 122(2)
O1A C2A N1A 123.4(2)
O1A C2A C3A 130.1(2)
N1A C2A C3A 106.5(2)
C4A C3A C6A 128.1(2)
C4A C3A C2A 109.3(2)
C6A C3A C2A 122.6(2)
C7A C4A C3A 132.6(2)
C7A C4A C5A 121.6(2)
C3A C4A C5A 105.9(2)
O2A C5A N1A 126.9(2)
O2A C5A C4A 127.3(2)
N1A C5A C4A 105.9(2)
N2A C6A C3A 179.5(3)
C4A C7A C8A 121.6(2)
C4A C7A C9A 124.8(2)
C8A C7A C9A 113.6(2)
N3A C8A C7A 177.8(3)
N4A C9A C7A 173.6(3)
C5B N1B C2B 111.9(2)
C5B N1B H1B 125.0(18)
C2B N1B H1B 123.0(18)
O1B C2B N1B 124.1(2)
O1B C2B C3B 129.1(2)
N1B C2B C3B 106.9(2)
C4B C3B C6B 129.6(2)
C4B C3B C2B 109.4(2)
C6B C3B C2B 121.0(2)
C7B C4B C3B 132.0(2)
C7B C4B C5B 122.0(2)
C3B C4B C5B 106.0(2)
O2B C5B N1B 127.0(2)
O2B C5B C4B 127.2(2)
N1B C5B C4B 105.8(2)
N2B C6B C3B 177.1(3)
C4B C7B C8B 121.1(2)
C4B C7B C9B 123.5(2)
C8B C7B C9B 115.4(2)
N3B C8B C7B 179.3(3)
N4B C9B C7B 174.7(3)
C5C N1C C2C 111.3(2)
C5C N1C H1C 126.9(19)
C2C N1C H1C 121.7(19)
O1C C2C N1C 123.5(2)
O1C C2C C3C 129.0(2)
N1C C2C C3C 107.5(2)
C4C C3C C6C 128.6(2)
C4C C3C C2C 109.0(2)
C6C C3C C2C 122.4(2)
C7C C4C C3C 132.2(2)
C7C C4C C5C 122.2(2)
C3C C4C C5C 105.6(2)
O2C C5C N1C 126.4(2)
O2C C5C C4C 127.0(2)
N1C C5C C4C 106.6(2)
N2C C6C C3C 178.2(3)
C4C C7C C9C 123.3(2)
C4C C7C C8C 122.5(2)
C9C C7C C8C 114.2(2)
N3C C8C C7C 177.8(3)
N4C C9C C7C 174.2(3)
C14B N5B C10B 120.5(3)
C14B N5B C15B 120.0(3)
C10B N5B C15B 119.4(3)
N5B C10B C11B 119.9(3)
N5B C10B H10B 120.1
C11B C10B H10B 120.1
C12B C11B C10B 118.5(3)
C12B C11B H11B 120.8
C10B C11B H11B 120.8
C13B C12B C11B 120.6(4)
C13B C12B H12B 119.7
C11B C12B H12B 119.7
C12B C13B C14B 120.4(4)
C12B C13B H13B 119.8
C14B C13B H13B 119.8
N5B C14B C13B 120.1(4)
N5B C14B H14B 120.0
C13B C14B H14B 120.0
N5B C15B H15A 109.5
N5B C15B H15B 109.5
H15A C15B H15B 109.5
N5B C15B H15C 109.5
H15A C15B H15C 109.5
H15B C15B H15C 109.5
C14A N5A C10A 119.9(3)
C14A N5A C15A 120.9(3)
C10A N5A C15A 119.1(3)
N5A C10A C11A 120.1(3)
N5A C10A H10A 120.0
C11A C10A H10A 120.0
C12A C11A C10A 119.7(4)
C12A C11A H11A 120.2
C10A C11A H11A 120.2
C13A C12A C11A 119.6(4)
C13A C12A H12A 120.2
C11A C12A H12A 120.2
C12A C13A C14A 119.9(4)
C12A C13A H13A 120.1
C14A C13A H13A 120.1
N5A C14A C13A 120.8(3)
N5A C14A H14A 119.6
C13A C14A H14A 119.6
N5A C15A H15D 109.5
N5A C15A H15E 109.5
H15D C15A H15E 109.5
N5A C15A H15F 109.5
H15D C15A H15F 109.5
H15E C15A H15F 109.5
C10C N5C C14C 120.0(3)
C10C N5C C15C 120.2(3)
C14C N5C C15C 119.8(3)
N5C C10C C11C 121.2(3)
N5C C10C H10C 119.4
C11C C10C H10C 119.4
C10C C11C C12C 120.0(4)
C10C C11C H11C 120.0
C12C C11C H11C 120.0
C11C C12C C13C 117.3(4)
C11C C12C H12C 121.4
C13C C12C H12C 121.4
C14C C13C C12C 121.4(3)
C14C C13C H13C 119.3
C12C C13C H13C 119.3
N5C C14C C13C 120.0(3)
N5C C14C H14C 120.0
C13C C14C H14C 120.0
N5C C15C H15G 109.5
N5C C15C H15H 109.5
H15G C15C H15H 109.5
N5C C15C H15I 109.5
H15G C15C H15I 109.5
H15H C15C H15I 109.5

loop_
_geom_bond_atom_site_label_1
_geom_bond_atom_site_label_2
_geom_bond_site_symmetry_2
_geom_bond_distance
_geom_bond_publ_flag
O1A C2A . 1.226(3) ?
O2A C5A . 1.210(3) ?
N1A C5A . 1.361(3) ?
N1A C2A . 1.395(3) ?
N1A H1A . 0.82(3) ?
N2A C6A . 1.143(3) ?
N3A C8A . 1.142(3) ?
N4A C9A . 1.142(3) ?
C2A C3A . 1.447(3) ?
C3A C4A . 1.395(3) ?
C3A C6A . 1.410(3) ?
C4A C7A . 1.368(3) ?
C4A C5A . 1.522(3) ?
C7A C8A . 1.428(4) ?
C7A C9A . 1.431(4) ?
O1B C2B . 1.226(3) ?
O2B C5B . 1.208(3) ?
N1B C5B . 1.360(3) ?
N1B C2B . 1.400(3) ?
N1B H1B . 0.82(3) ?
N2B C6B . 1.146(3) ?
N3B C8B . 1.144(3) ?
N4B C9B . 1.144(3) ?
C2B C3B . 1.435(3) ?
C3B C4B . 1.388(3) ?
C3B C6B . 1.417(3) ?
C4B C7B . 1.381(3) ?
C4B C5B . 1.523(3) ?
C7B C8B . 1.425(4) ?
C7B C9B . 1.429(4) ?
O1C C2C . 1.234(3) ?
O2C C5C . 1.212(3) ?
N1C C5C . 1.366(3) ?
N1C C2C . 1.393(3) ?
N1C H1C . 0.86(3) ?
N2C C6C . 1.147(3) ?
N3C C8C . 1.138(3) ?
N4C C9C . 1.143(3) ?
C2C C3C . 1.438(3) ?
C3C C4C . 1.400(3) ?
C3C C6C . 1.418(3) ?
C4C C7C . 1.370(3) ?
C4C C5C . 1.516(3) ?
C7C C9C . 1.425(3) ?
C7C C8C . 1.430(4) ?
N5B C14B . 1.340(5) ?
N5B C10B . 1.340(4) ?
N5B C15B . 1.473(4) ?
C10B C11B . 1.372(5) ?
C10B H10B . 0.9300 ?
C11B C12B . 1.370(5) ?
C11B H11B . 0.9300 ?
C12B C13B . 1.323(5) ?
C12B H12B . 0.9300 ?
C13B C14B . 1.350(5) ?
C13B H13B . 0.9300 ?
C14B H14B . 0.9300 ?
C15B H15A . 0.9600 ?
C15B H15B . 0.9600 ?
C15B H15C . 0.9600 ?
N5A C14A . 1.312(4) ?
N5A C10A . 1.333(4) ?
N5A C15A . 1.473(4) ?
C10A C11A . 1.348(5) ?
C10A H10A . 0.9300 ?
C11A C12A . 1.338(5) ?
C11A H11A . 0.9300 ?
C12A C13A . 1.337(6) ?
C12A H12A . 0.9300 ?
C13A C14A . 1.340(5) ?
C13A H13A . 0.9300 ?
C14A H14A . 0.9300 ?
C15A H15D . 0.9600 ?
C15A H15E . 0.9600 ?
C15A H15F . 0.9600 ?
N5C C10C . 1.328(4) ?
N5C C14C . 1.339(4) ?
N5C C15C . 1.450(4) ?
C10C C11C . 1.359(5) ?
C10C H10C . 0.9300 ?
C11C C12C . 1.367(5) ?
C11C H11C . 0.9300 ?
C12C C13C . 1.372(5) ?
C12C H12C . 0.9300 ?
C13C C14C . 1.347(5) ?
C13C H13C . 0.9300 ?
C14C H14C . 0.9300 ?
C15C H15G . 0.9600 ?
C15C H15H . 0.9600 ?
C15C H15I . 0.9600 ?

loop_
_geom_hbond_atom_site_label_D
_geom_hbond_atom_site_label_H
_geom_hbond_atom_site_label_A
_geom_hbond_site_symmetry_A
_geom_hbond_distance_DH
_geom_hbond_distance_HA
_geom_hbond_distance_DA
_geom_hbond_angle_DHA
N1A H1A O1B 3_566 0.82(3) 1.95(3) 2.769(3) 178(3)
N1B H1B O1A 3_566 0.82(3) 2.11(3) 2.930(3) 171(2)
N1C H1C O1C 3_556 0.86(3) 2.00(3) 2.851(3) 175(3)

loop_
_cod_related_entry_id
_cod_related_entry_database
_cod_related_entry_code
1 ChemSpider 21107574
